data_2004853
loop_
_publ_author_name
'\<Cern\'ak, J.'
'Kappenstein, C.'
'Z\'ak, Z.'
'Chomi\<c, J.'

_publ_section_title
;
 Copper--Zinc Oxide Catalysts. III. Structure of
 [Zn(NH~3~)~3~][Cu(CN)~2~]~2~
;
_journal_issue 5
_journal_name_full 'Acta Crystallographica Section C'
_journal_page_first 1067
_journal_page_last 1070
_journal_paper_doi 10.1107/S0108270195015654
_journal_volume 52
_journal_year 1996
_chemical_formula_moiety 'n[N3 H9 Zn]^2+^,[C4 N4 Cu2]~n~^2n-^'
_chemical_formula_structural '[-Cu(CN)-AA-Cu{-CN-Zn(NH~3~)~3~}-AA-]'
_chemical_formula_sum 'C4 H9 Cu2 N7 Zn'
_chemical_formula_weight 347.63
_chemical_name_common none
_chemical_name_systematic
;
 Catena-[Triamminezinc(II)-tri-\m-cyano-cyano-dicuprate(I)]
;
_space_group_IT_number 14
_symmetry_cell_setting monoclinic
_symmetry_space_group_name_Hall '-P 2ybc'
_symmetry_space_group_name_H-M 'P 1 21/c 1'
_audit_creation_method SHELXL
_cell_angle_alpha 90.00
_cell_angle_beta 102.14(3)
_cell_angle_gamma 90.00
_cell_formula_units_Z 4
_cell_length_a 7.512(2)
_cell_length_b 11.599(2)
_cell_length_c 12.928(3)
_cell_measurement_reflns_used 36
_cell_measurement_temperature 293(2)
_cell_measurement_theta_max 15.50
_cell_measurement_theta_min 7.57
_cell_volume 1101.2(5)
_computing_cell_refinement 'KM-4 software (Kuma, 1991)'
_computing_data_collection 'KM-4 software (Kuma, 1991)'
_computing_data_reduction 'KM-4 software (Kuma, 1991)'
_computing_molecular_graphics 'ORTEP (Johnson, 1965)'
_computing_publication_material 'SHELXL93 (Sheldrick, 1993)'
_computing_structure_refinement 'SHELXL93 (Sheldrick, 1993)'
_computing_structure_solution 'SHELXS86 (Sheldrick, 1990)'
_diffrn_ambient_temperature 293(2)
_diffrn_measurement_device 'KUMA KM-4 \k-axis diffractometer'
_diffrn_measurement_method \w-2\q
_diffrn_radiation_monochromator graphite
_diffrn_radiation_source 'fine-focus sealed tube'
_diffrn_radiation_type MoK\a
_diffrn_radiation_wavelength 0.71073
_diffrn_reflns_av_R_equivalents 0.0419
_diffrn_reflns_av_sigmaI/netI 0.0590
_diffrn_reflns_limit_h_max 0
_diffrn_reflns_limit_h_min -10
_diffrn_reflns_limit_k_max 16
_diffrn_reflns_limit_k_min 0
_diffrn_reflns_limit_l_max 18
_diffrn_reflns_limit_l_min -17
_diffrn_reflns_number 3441
_diffrn_reflns_theta_max 30.00
_diffrn_reflns_theta_min 2.38
_diffrn_standards_decay_% <3
_diffrn_standards_interval_count 50
_diffrn_standards_number 3
_exptl_absorpt_coefficient_mu 6.033
_exptl_absorpt_correction_T_max 0.97
_exptl_absorpt_correction_T_min 0.62
_exptl_absorpt_correction_type '\y scan (ABSELI; KM-4 software)'
_exptl_crystal_colour colourless
_exptl_crystal_density_diffrn 2.0967
_exptl_crystal_density_meas 2.12
_exptl_crystal_density_method flotation
_exptl_crystal_description 'irregular cubes'
_exptl_crystal_F_000 680.0
_exptl_crystal_size_max 0.25
_exptl_crystal_size_mid 0.20
_exptl_crystal_size_min 0.20
_refine_diff_density_max 0.400
_refine_diff_density_min -0.756
_refine_ls_extinction_method none
_refine_ls_goodness_of_fit_all 0.945
_refine_ls_goodness_of_fit_obs 1.081
_refine_ls_hydrogen_treatment 'riding model'
_refine_ls_matrix_type full
_refine_ls_number_parameters 132
_refine_ls_number_reflns 3219
_refine_ls_number_restraints 0
_refine_ls_restrained_S_all 0.962
_refine_ls_restrained_S_obs 1.081
_refine_ls_R_factor_all 0.0901
_refine_ls_R_factor_obs 0.0297
_refine_ls_shift/esd_max -0.156
_refine_ls_shift/esd_mean 0.005
_refine_ls_structure_factor_coef Fsqd
_refine_ls_weighting_details 'w = 1/[\s^2^(Fo^2^) + (0.0391P)^2^] where P = (Fo^2^ + 2Fc^2^)/3'
_refine_ls_weighting_scheme calc
_refine_ls_wR_factor_all 0.0944
_refine_ls_wR_factor_obs 0.0785
_reflns_number_observed 1813
_reflns_number_total 3220
_reflns_observed_criterion >2sigma(I)
_cod_data_source_file br1113.cif
_cod_data_source_block ZC2A
_cod_depositor_comments
;
The following automatic conversions were performed:

'_refine_ls_weighting_scheme' value 'calc w = 1/[\s^2^(Fo^2^) +
(0.0391P)^2^] where P = (Fo^2^ + 2Fc^2^)/3' was changed to 'calc'.
New tag '_refine_ls_weighting_details' was created. The value of the
new tag was set to 'w = 1/[\s^2^(Fo^2^) + (0.0391P)^2^] where P =
(Fo^2^ + 2Fc^2^)/3'.

Automatic conversion script
Id: cif_fix_values 3143 2015-03-26 13:38:13Z robertas 
;
_cod_original_cell_volume 1101.3(5)
_cod_original_sg_symbol_H-M 'P 21/c'
_cod_database_code 2004853

loop_
_symmetry_equiv_pos_as_xyz
'x, y, z'
'-x, y+1/2, -z+1/2'
'-x, -y, -z'
'x, -y-1/2, z-1/2'

loop_
_atom_site_aniso_label
_atom_site_aniso_U_11
_atom_site_aniso_U_22
_atom_site_aniso_U_33
_atom_site_aniso_U_12
_atom_site_aniso_U_13
_atom_site_aniso_U_23
Zn 0.0431(2) 0.0366(2) 0.0311(2) -0.0037(2) 0.00243(15) -0.00078(14)
Cu1 0.0577(3) 0.0553(3) 0.0384(2) -0.0150(2) 0.0085(2) -0.0009(2)
Cu2 0.0708(3) 0.0459(2) 0.0351(2) -0.0110(2) -0.0085(2) -0.0003(2)
N5 0.057(2) 0.058(2) 0.057(2) -0.008(2) 0.017(2) 0.003(2)
C5 0.042(2) 0.044(2) 0.036(2) -0.0042(14) 0.0089(14) -0.0066(14)
N6 0.049(2) 0.052(2) 0.0368(15) -0.0044(14) -0.0021(12) -0.0052(13)
C6 0.047(2) 0.041(2) 0.034(2) -0.0023(15) 0.0021(14) 0.0040(13)
C1 0.049(2) 0.047(2) 0.034(2) -0.0033(15) 0.0043(13) -0.0046(13)
N1 0.049(2) 0.047(2) 0.034(2) -0.0033(15) 0.0043(13) -0.0046(13)
C2 0.051(2) 0.042(2) 0.039(2) -0.0003(15) 0.0007(13) 0.0012(13)
N2 0.051(2) 0.042(2) 0.039(2) -0.0003(15) 0.0007(13) 0.0012(13)
C4 0.059(2) 0.042(2) 0.040(2) -0.004(2) -0.0008(15) -0.0009(13)
N4 0.059(2) 0.042(2) 0.040(2) -0.004(2) -0.0008(15) -0.0009(13)
C3 0.066(2) 0.052(2) 0.040(2) -0.014(2) 0.0059(15) 0.0001(15)
N3 0.066(2) 0.052(2) 0.040(2) -0.014(2) 0.0059(15) 0.0001(15)
N7 0.129(4) 0.038(2) 0.058(2) 0.000(2) 0.042(2) 0.0021(15)
N8 0.047(2) 0.050(2) 0.041(2) 0.0011(14) 0.0014(12) -0.0001(13)
N9 0.050(2) 0.051(2) 0.041(2) -0.0023(14) 0.0106(13) 0.0024(13)

loop_
_atom_site_label
_atom_site_occupancy
_atom_site_fract_x
_atom_site_fract_y
_atom_site_fract_z
_atom_site_U_iso_or_equiv
_atom_site_thermal_displace_type
_atom_site_calc_flag
_atom_site_refinement_flags
_atom_site_type_symbol
Zn 1 -0.14499(5) -0.22579(3) -0.28151(3) .03770(10) Uani d . Zn
Cu1 1 .60806(7) .33486(4) .09198(4) .05070(10) Uani d . Cu
Cu2 1 .26202(7) -.03504(4) .02857(4) .0535(2) Uani d . Cu
N5 1 .7545(5) .5045(3) -.0500(3) .0565(8) Uani d . N
C5 1 .7064(5) .4391(3) .0037(3) .0403(7) Uani d . C
N6 1 .0133(4) -0.1472(3) -0.1603(2) .0476(7) Uani d . N
C6 1 .1031(5) -0.1041(3) -.0892(3) .0418(7) Uani d . C
C1 .59(4) .4562(5) .2007(3) .0488(2) .0442(9) Uani d P C
N1 .41(4) .4562(5) .2007(3) .0488(2) .0442(9) Uani d P N
C2 .41(4) .3787(5) .1150(3) .0319(2) .0452(9) Uani d P C
N2 .59(4) .3787(5) .1150(3) .0319(2) .0452(9) Uani d P N
C4 .56(4) .6893(5) .3965(3) .3308(3) .0484(9) Uani d P C
N4 .44(4) .6893(5) .3965(3) .3308(3) .0484(9) Uani d P N
C3 .44(4) .6601(5) .3666(3) .2442(3) .0530(10) Uani d P C
N3 .56(4) .6601(5) .3666(3) .2442(3) .0530(10) Uani d P N
N7 1 -0.1550(7) -0.3935(3) -0.2480(3) .0720(10) Uani d . N
H7A 1 -0.170(6) -0.4020(3) -0.1820(11) .108 Uiso calc R H
H7B 1 -.052(2) -0.4272(8) -0.255(3) .108 Uiso calc R H
H7C 1 -0.248(3) -0.4261(8) -0.293(2) .108 Uiso calc R H
N8 1 -0.3941(4) -0.1550(3) -0.3013(2) .0469(7) Uani d . N
H8A 1 -0.4732(9) -0.1974(15) -0.3466(18) .070 Uiso calc R H
H8B 1 -0.3915(10) -.0839(10) -0.327(2) .070 Uiso calc R H
H8C 1 -0.4279(18) -0.153(2) -0.2394(5) .070 Uiso calc R H
N9 1 -.0419(4) -0.2060(3) -0.4119(2) .0472(7) Uani d . N
H9A 1 -.034(4) -0.2745(4) -0.4415(12) .071 Uiso calc R H
H9B 1 .0683(16) -0.174(2) -0.3942(4) .071 Uiso calc R H
H9C 1 -0.115(2) -0.160(2) -0.4576(9) .071 Uiso calc R H

loop_
_atom_type_symbol
_atom_type_description
_atom_type_scat_dispersion_real
_atom_type_scat_dispersion_imag
_atom_type_scat_source
C C 0.0033 0.0016 'International Tables Vol C Tables 4.2.6.8 and 6.1.1.4'
H H 0.0000 0.0000 'International Tables Vol C Tables 4.2.6.8 and 6.1.1.4'
N N 0.0061 0.0033 'International Tables Vol C Tables 4.2.6.8 and 6.1.1.4'
Cu Cu 0.3201 1.2651 'International Tables Vol C Tables 4.2.6.8 and 6.1.1.4'
Zn Zn 0.2839 1.4301 'International Tables Vol C Tables 4.2.6.8 and 6.1.1.4'

loop_
_geom_angle_atom_site_label_1
_geom_angle_atom_site_label_2
_geom_angle_atom_site_label_3
_geom_angle_site_symmetry_3
_geom_angle
_geom_angle_publ_flag
N6 Zn N7 . 108.7(2) y
N6 Zn N8 . 107.50(10) y
N7 Zn N8 . 110.4(2) y
N6 Zn N9 . 109.80(10) y
N7 Zn N9 . 109.40(10) y
N8 Zn N9 . 111.10(10) y
C5 Cu1 A1 . 127.70(10) y
C5 Cu1 A3 . 117.40(10) y
A1 Cu1 A3 . 114.90(10) y
C6 Cu2 A2 . 126.80(10) y
C6 Cu2 A4 2_645 122.6(2) y
A2 Cu2 A4 2_645 110.40(10) y
N5 C5 Cu1 . 175.7(3) y
C6 N6 Zn . 178.4(3) y
N6 C6 Cu2 . 177.7(4) y
A2 A1 Cu1 . 172.6(3) y
A1 A2 Cu2 . 170.4(3) y
A3 A4 Cu2 2_655 173.5(3) y
A4 A3 Cu1 . 173.3(3) y
Zn N7 H7A . 109.50(10) ?
Zn N7 H7B . 109.50(10) ?
H7A N7 H7B . 109.5 ?
Zn N7 H7C . 109.50(10) ?
H7A N7 H7C . 109.5 ?
H7B N7 H7C . 109.5 ?
Zn N8 H8A . 109.47(9) ?
Zn N8 H8B . 109.47(9) ?
H8A N8 H8B . 109.5 ?
Zn N8 H8C . 109.47(9) ?
H8A N8 H8C . 109.5 ?
H8B N8 H8C . 109.5 ?
Zn N9 H9A . 109.47(9) ?
Zn N9 H9B . 109.47(9) ?
H9A N9 H9B . 109.5 ?
Zn N5 H9C . 109.47(9) ?
H9A N9 H9C . 109.5 ?
H9B N9 H9C . 109.5 ?

loop_
_geom_bond_atom_site_label_1
_geom_bond_atom_site_label_2
_geom_bond_site_symmetry_2
_geom_bond_distance
_geom_bond_publ_flag
Zn N6 . 1.979(3) y
Zn N7 . 1.998(3) y
Zn N8 . 2.010(3) y
Zn N9 . 2.011(3) y
Cu1 C5 . 1.914(3) y
Cu1 A1 . 1.941(3) y
Cu1 A3 . 1.960(4) y
Cu2 C6 . 1.903(3) y
Cu2 A2 . 1.945(3) y
Cu2 A4 2_645 1.947(3) y
N5 C5 . 1.138(5) y
N6 C6 . 1.135(4) y
A1 A2 . 1.149(5) y
A3 A4 . 1.148(5) y
D3 Cu2 2_655 1.947(3) ?
D3 Cu2 2_655 1.947(3) ?
N7 H7A . 0.89 ?
N7 H7B . 0.89 ?
N7 H7C . 0.89 ?
N8 H8A . 0.89 ?
N8 H8B . 0.89 ?
N8 H8C . 0.89 ?
N9 H9A . 0.89 ?
N9 H9B . 0.89 ?
N9 H9C . 0.89 ?
